data_7720652
loop_
_publ_author_name
'Rezazgui, David'
'C&#xed;sa&#x159;ov&#xe1;, Ivana'
'&#x160;t&#x11b;pni&#x10d;ka, Petr'
'Schulz, Ji&#x159;&#xed;'

_publ_section_title
;
 Synthesis of hybrid phosphinoferrocene ligands bearing amine pendants and
 catalytic evaluation of their gold(I) complexes.
;
_journal_issue 13
_journal_name_full 'Dalton transactions (Cambridge, England : 2003)'
_journal_page_first 5397
_journal_page_last 5407
_journal_paper_doi 10.1039/d6dt00321d
_journal_volume 55
_journal_year 2026
_chemical_formula_moiety 'C15 H20 Fe N O, B F4'
_chemical_formula_sum 'C15 H20 B F4 Fe N O'
_chemical_formula_weight 372.98
_space_group_crystal_system monoclinic
_space_group_IT_number 14
_space_group_name_Hall '-P 2ybc'
_space_group_name_H-M_alt 'P 1 21/c 1'
_atom_sites_solution_hydrogens geom
_atom_sites_solution_primary 'intrinsic phasic'
_atom_sites_solution_secondary difmap
_audit_creation_method SHELXL-2019/3
_audit_update_record
;
2026-01-13 deposited with the CCDC.	2026-03-09 downloaded from the CCDC.
;
_cell_angle_alpha 90
_cell_angle_beta 90.750(2)
_cell_angle_gamma 90
_cell_formula_units_Z 4
_cell_length_a 8.3381(5)
_cell_length_b 9.6955(5)
_cell_length_c 18.8996(12)
_cell_measurement_reflns_used 9727
_cell_measurement_temperature 100(2)
_cell_measurement_theta_max 28.30
_cell_measurement_theta_min 2.44
_cell_volume 1527.75(15)
_computing_cell_refinement 'SAINT V8.41 (Bruker AXS LLC)'
_computing_data_collection 'Bruker Instrument Service v8.5.5.6'
_computing_data_reduction 'SAINT V8.41 (Bruker AXS LLC)'
_computing_molecular_graphics 'PLATON (Spek, 2017)'
_computing_publication_material 'PLATON (Spek, 2017)'
_computing_structure_refinement 'SHELXL-2019 (Sheldrick, 2019)'
_computing_structure_solution 'SHELXT 2018 (Sheldrick, 2018)'
_diffrn_ambient_temperature 100(2)
_diffrn_detector_area_resol_mean 7.391
_diffrn_detector_type 'Bruker PHOTON III'
_diffrn_measured_fraction_theta_full 0.999
_diffrn_measured_fraction_theta_max 0.997
_diffrn_measurement_device 'KAPPA diffractometer'
_diffrn_measurement_device_type 'Bruker D8 VENTURE'
_diffrn_radiation_type MoK\a
_diffrn_radiation_wavelength 0.71073
_diffrn_reflns_av_R_equivalents 0.0250
_diffrn_reflns_av_unetI/netI 0.0146
_diffrn_reflns_Laue_measured_fraction_full 0.999
_diffrn_reflns_Laue_measured_fraction_max 0.997
_diffrn_reflns_limit_h_max 11
_diffrn_reflns_limit_h_min -11
_diffrn_reflns_limit_k_max 12
_diffrn_reflns_limit_k_min -12
_diffrn_reflns_limit_l_max 25
_diffrn_reflns_limit_l_min -25
_diffrn_reflns_number 34808
_diffrn_reflns_point_group_measured_fraction_full 0.999
_diffrn_reflns_point_group_measured_fraction_max 0.997
_diffrn_reflns_theta_full 25.242
_diffrn_reflns_theta_max 28.295
_diffrn_reflns_theta_min 2.361
_diffrn_source 'microfocus sealed tube'
_diffrn_source_type 'INCOATEC I\mS Diamond II'
_exptl_absorpt_coefficient_mu 1.032
_exptl_absorpt_correction_T_max 0.887
_exptl_absorpt_correction_T_min 0.785
_exptl_absorpt_correction_type multi-scan
_exptl_absorpt_process_details
;
Krause, L., Herbst-Irmer, R., Sheldrick, G. M., Stalke, D. (2015).
J. Appl. Cryst. 48, 3-10.
;
_exptl_crystal_colour orange
_exptl_crystal_density_diffrn 1.622
_exptl_crystal_description prism
_exptl_crystal_F_000 768
_exptl_crystal_size_max 0.25
_exptl_crystal_size_mid 0.19
_exptl_crystal_size_min 0.12
_refine_diff_density_max 1.063
_refine_diff_density_min -0.808
_refine_diff_density_rms 0.086
_refine_ls_extinction_method none
_refine_ls_goodness_of_fit_ref 1.147
_refine_ls_hydrogen_treatment constr
_refine_ls_matrix_type full
_refine_ls_number_parameters 237
_refine_ls_number_reflns 3780
_refine_ls_number_restraints 18
_refine_ls_restrained_S_all 1.208
_refine_ls_R_factor_all 0.0455
_refine_ls_R_factor_gt 0.0451
_refine_ls_shift/su_max 0.001
_refine_ls_shift/su_mean 0.000
_refine_ls_structure_factor_coef Fsqd
_refine_ls_weighting_details 'w=1/[\s^2^(Fo^2^)+4.8626P] where P=(Fo^2^+2Fc^2^)/3'
_refine_ls_weighting_scheme calc
_refine_ls_wR_factor_gt 0.0980
_refine_ls_wR_factor_ref 0.0982
_reflns_Friedel_coverage 0.000
_reflns_number_gt 3730
_reflns_number_total 3780
_reflns_threshold_expression 'I > 2\s(I)'
_cod_data_source_file d6dt00321d3.cif
_cod_data_source_block dr1169
_cod_depositor_comments 'Adding full bibliography for 7720642--7720664.cif.'
_cod_original_sg_symbol_H-M 'P 21/c'
_cod_database_code 7720652
_shelx_shelxl_version_number 2019/3
_shelx_space_group_comment
;
The symmetry employed for this shelxl refinement is uniquely defined
by the following loop, which should always be used as a source of
symmetry information in preference to the above space-group names.
They are only intended as comments.
;
_shelx_estimated_absorpt_t_min 0.783
_shelx_estimated_absorpt_t_max 0.886

loop_
_space_group_symop_operation_xyz
'x, y, z'
'-x, y+1/2, -z+1/2'
'-x, -y, -z'
'x, -y-1/2, z-1/2'

loop_
_atom_site_label
_atom_site_type_symbol
_atom_site_fract_x
_atom_site_fract_y
_atom_site_fract_z
_atom_site_U_iso_or_equiv
_atom_site_adp_type
_atom_site_occupancy
_atom_site_site_symmetry_order
_atom_site_calc_flag
_atom_site_refinement_flags_posn
_atom_site_refinement_flags_adp
_atom_site_refinement_flags_occupancy
_atom_site_disorder_assembly
_atom_site_disorder_group
Fe1 Fe 0.26142(4) 0.46218(3) 0.24494(2) 0.01201(10) Uani 1 1 d . . . . .
O1 O 0.3432(3) 0.3669(2) -0.05855(9) 0.0233(4) Uani 1 1 d . . . . .
N1 N 0.2670(2) 0.3338(2) 0.09020(10) 0.0120(4) Uani 1 1 d . . . . .
C1 C 0.3331(3) 0.3480(2) 0.16274(11) 0.0111(4) Uani 1 1 d . . . . .
C2 C 0.4596(3) 0.4394(2) 0.18359(12) 0.0140(4) Uani 1 1 d . . . . .
H2 H 0.508506 0.507915 0.155121 0.017 Uiso 1 1 calc R U . . .
C3 C 0.4979(3) 0.4077(3) 0.25541(13) 0.0169(5) Uani 1 1 d . . . . .
H3 H 0.576909 0.452820 0.283732 0.020 Uiso 1 1 calc R U . . .
C4 C 0.3984(3) 0.2972(3) 0.27770(13) 0.0174(5) Uani 1 1 d . . . . .
H4 H 0.400140 0.256084 0.323324 0.021 Uiso 1 1 calc R U . . .
C5 C 0.2956(3) 0.2585(2) 0.22024(12) 0.0148(4) Uani 1 1 d . . . . .
H5 H 0.217573 0.187083 0.220166 0.018 Uiso 1 1 calc R U . . .
C6 C 0.0611(3) 0.5747(3) 0.21891(14) 0.0206(5) Uani 1 1 d . . . . .
H6 H 0.004282 0.571936 0.175042 0.025 Uiso 1 1 calc R U . . .
C7 C 0.1891(3) 0.6637(3) 0.23613(15) 0.0210(5) Uani 1 1 d . . . . .
H7 H 0.234058 0.731225 0.205811 0.025 Uiso 1 1 calc R U . . .
C8 C 0.2393(3) 0.6353(3) 0.30633(15) 0.0252(6) Uani 1 1 d . . . . .
H8 H 0.323681 0.680584 0.331354 0.030 Uiso 1 1 calc R U . . .
C9 C 0.1430(4) 0.5286(3) 0.33283(14) 0.0292(6) Uani 1 1 d . . . . .
H9 H 0.150914 0.489349 0.378797 0.035 Uiso 1 1 calc R U . . .
C10 C 0.0317(3) 0.4897(3) 0.27873(17) 0.0282(6) Uani 1 1 d . . . . .
H10 H -0.047720 0.419733 0.281948 0.034 Uiso 1 1 calc R U . . .
C11 C 0.3776(3) 0.2372(2) 0.05014(12) 0.0162(5) Uani 1 1 d . . . . .
H11A H 0.489712 0.269383 0.055668 0.019 Uiso 1 1 calc R U . . .
H11B H 0.370509 0.143438 0.070565 0.019 Uiso 1 1 calc R U . . .
C12 C 0.3334(4) 0.2317(3) -0.02776(13) 0.0222(5) Uani 1 1 d . . . . .
H12A H 0.407131 0.168368 -0.052442 0.027 Uiso 1 1 calc R U . . .
H12B H 0.222904 0.195570 -0.033611 0.027 Uiso 1 1 calc R U . . .
C13 C 0.2303(3) 0.4556(3) -0.02607(13) 0.0208(5) Uani 1 1 d . . . . .
H13A H 0.121054 0.417338 -0.032705 0.025 Uiso 1 1 calc R U . . .
H13B H 0.233269 0.547244 -0.049161 0.025 Uiso 1 1 calc R U . . .
C14 C 0.2662(3) 0.4719(2) 0.05249(12) 0.0152(4) Uani 1 1 d . . . . .
H14A H 0.372023 0.516737 0.058985 0.018 Uiso 1 1 calc R U . . .
H14B H 0.184224 0.532413 0.073785 0.018 Uiso 1 1 calc R U . . .
C15 C 0.0997(3) 0.2750(3) 0.09318(13) 0.0178(5) Uani 1 1 d . . . . .
H15A H 0.104676 0.179845 0.110603 0.027 Uiso 1 1 calc R U . . .
H15B H 0.051071 0.276110 0.045702 0.027 Uiso 1 1 calc R U . . .
H15C H 0.034744 0.330760 0.125183 0.027 Uiso 1 1 calc R U . . .
B1 B 0.2031(5) 0.8460(4) 0.05072(19) 0.0351(8) Uani 1 1 d . . . . .
F1 F 0.0734(2) 0.76708(18) 0.07081(10) 0.0323(4) Uani 1 1 d . . . . .
F2 F 0.2977(5) 0.8856(5) 0.10063(18) 0.0575(15) Uani 0.603(5) 1 d . U P A 1
F3 F 0.1221(6) 0.9729(3) 0.0240(2) 0.0549(13) Uani 0.603(5) 1 d . . P A 1
F4 F 0.2589(4) 0.7847(3) -0.01024(19) 0.0251(7) Uani 0.603(5) 1 d . . P A 1
F1A F 0.3466(5) 0.7691(5) 0.0918(2) 0.0315(13) Uani 0.397(5) 1 d . . P A 2
F2A F 0.2114(9) 0.9626(7) 0.0863(5) 0.074(2) Uani 0.397(5) 1 d . U P A 2
F3A F 0.2707(12) 0.8566(14) -0.0102(5) 0.088(3) Uani 0.397(5) 1 d . U P A 2

loop_
_atom_site_aniso_label
_atom_site_aniso_U_11
_atom_site_aniso_U_22
_atom_site_aniso_U_33
_atom_site_aniso_U_23
_atom_site_aniso_U_13
_atom_site_aniso_U_12
Fe1 0.01447(16) 0.01115(16) 0.01045(15) -0.00010(12) 0.00176(11) 0.00289(12)
O1 0.0393(11) 0.0179(9) 0.0128(8) 0.0019(7) 0.0045(7) 0.0003(8)
N1 0.0134(9) 0.0111(9) 0.0114(9) -0.0001(7) -0.0009(7) -0.0007(7)
C1 0.0121(10) 0.0111(10) 0.0102(9) -0.0006(8) 0.0005(8) 0.0010(8)
C2 0.0126(10) 0.0147(11) 0.0147(10) -0.0018(8) 0.0001(8) 0.0006(8)
C3 0.0157(10) 0.0189(11) 0.0159(11) -0.0031(9) -0.0042(8) 0.0042(9)
C4 0.0233(12) 0.0150(11) 0.0138(10) 0.0012(9) 0.0002(9) 0.0073(9)
C5 0.0189(11) 0.0111(10) 0.0145(10) 0.0016(8) 0.0039(8) 0.0020(9)
C6 0.0184(12) 0.0214(12) 0.0221(12) -0.0047(10) -0.0015(9) 0.0089(10)
C7 0.0217(12) 0.0131(11) 0.0283(13) 0.0011(10) 0.0044(10) 0.0059(9)
C8 0.0289(14) 0.0221(13) 0.0244(13) -0.0111(11) -0.0019(11) 0.0081(11)
C9 0.0431(17) 0.0287(14) 0.0160(12) 0.0018(11) 0.0105(11) 0.0193(13)
C10 0.0212(13) 0.0156(12) 0.0484(18) -0.0030(12) 0.0190(12) 0.0023(10)
C11 0.0221(12) 0.0129(11) 0.0137(10) -0.0013(8) 0.0036(9) 0.0023(9)
C12 0.0390(15) 0.0152(12) 0.0124(11) -0.0015(9) 0.0022(10) -0.0001(11)
C13 0.0313(13) 0.0159(11) 0.0152(11) 0.0028(9) -0.0044(10) 0.0000(10)
C14 0.0222(11) 0.0092(10) 0.0142(10) 0.0008(8) -0.0017(8) 0.0008(9)
C15 0.0145(11) 0.0198(12) 0.0189(11) -0.0010(9) -0.0014(9) -0.0043(9)
B1 0.057(2) 0.0229(16) 0.0252(16) -0.0047(13) 0.0133(16) -0.0143(16)
F1 0.0294(9) 0.0240(9) 0.0431(10) 0.0016(8) -0.0143(8) -0.0048(7)
F2 0.055(2) 0.088(4) 0.0291(17) 0.0117(19) -0.0168(16) -0.043(2)
F3 0.090(3) 0.0169(16) 0.058(2) 0.0097(15) 0.028(2) 0.0121(17)
F4 0.0223(14) 0.0194(15) 0.0338(17) -0.0110(13) 0.0074(11) -0.0027(12)
F1A 0.023(2) 0.031(3) 0.040(3) 0.016(2) -0.0182(18) -0.0111(18)
F2A 0.051(3) 0.031(3) 0.142(5) -0.020(3) 0.019(4) -0.003(3)
F3A 0.076(4) 0.131(6) 0.056(4) 0.015(5) 0.013(3) 0.021(5)

loop_
_atom_type_symbol
_atom_type_description
_atom_type_scat_dispersion_real
_atom_type_scat_dispersion_imag
_atom_type_scat_source
C C 0.0033 0.0016 'International Tables Vol C Tables 4.2.6.8 and 6.1.1.4'
H H 0.0000 0.0000 'International Tables Vol C Tables 4.2.6.8 and 6.1.1.4'
B B 0.0013 0.0007 'International Tables Vol C Tables 4.2.6.8 and 6.1.1.4'
F F 0.0171 0.0103 'International Tables Vol C Tables 4.2.6.8 and 6.1.1.4'
Fe Fe 0.3463 0.8444 'International Tables Vol C Tables 4.2.6.8 and 6.1.1.4'
N N 0.0061 0.0033 'International Tables Vol C Tables 4.2.6.8 and 6.1.1.4'
O O 0.0106 0.0060 'International Tables Vol C Tables 4.2.6.8 and 6.1.1.4'

loop_
_geom_angle_atom_site_label_1
_geom_angle_atom_site_label_2
_geom_angle_atom_site_label_3
_geom_angle
_geom_angle_site_symmetry_1
_geom_angle_site_symmetry_3
_geom_angle_publ_flag
C1 Fe1 C2 41.34(9) . . ?
C1 Fe1 C10 127.15(11) . . ?
C2 Fe1 C10 163.62(12) . . ?
C1 Fe1 C9 162.57(12) . . ?
C2 Fe1 C9 153.72(12) . . ?
C10 Fe1 C9 40.70(13) . . ?
C1 Fe1 C3 68.67(9) . . ?
C2 Fe1 C3 40.74(9) . . ?
C10 Fe1 C3 155.23(12) . . ?
C9 Fe1 C3 118.46(11) . . ?
C1 Fe1 C6 110.99(10) . . ?
C2 Fe1 C6 125.73(10) . . ?
C10 Fe1 C6 40.69(11) . . ?
C9 Fe1 C6 68.11(11) . . ?
C3 Fe1 C6 160.20(11) . . ?
C1 Fe1 C8 156.99(11) . . ?
C2 Fe1 C8 119.28(11) . . ?
C10 Fe1 C8 67.97(12) . . ?
C9 Fe1 C8 40.13(12) . . ?
C3 Fe1 C8 104.48(11) . . ?
C6 Fe1 C8 67.72(11) . . ?
C1 Fe1 C5 41.24(9) . . ?
C2 Fe1 C5 69.56(9) . . ?
C10 Fe1 C5 109.29(10) . . ?
C9 Fe1 C5 123.90(11) . . ?
C3 Fe1 C5 68.71(10) . . ?
C6 Fe1 C5 125.00(10) . . ?
C8 Fe1 C5 158.64(11) . . ?
C1 Fe1 C7 123.59(10) . . ?
C2 Fe1 C7 107.21(10) . . ?
C10 Fe1 C7 68.02(11) . . ?
C9 Fe1 C7 67.78(11) . . ?
C3 Fe1 C7 122.34(11) . . ?
C6 Fe1 C7 40.15(11) . . ?
C8 Fe1 C7 40.31(11) . . ?
C5 Fe1 C7 160.21(10) . . ?
C1 Fe1 C4 68.53(9) . . ?
C2 Fe1 C4 68.70(10) . . ?
C10 Fe1 C4 121.75(11) . . ?
C9 Fe1 C4 105.79(10) . . ?
C3 Fe1 C4 40.54(10) . . ?
C6 Fe1 C4 159.09(11) . . ?
C8 Fe1 C4 121.34(11) . . ?
C5 Fe1 C4 40.61(9) . . ?
C7 Fe1 C4 157.98(11) . . ?
C13 O1 C12 109.61(19) . . ?
C1 N1 C15 109.55(17) . . ?
C1 N1 C14 110.64(17) . . ?
C15 N1 C14 110.66(18) . . ?
C1 N1 C11 107.34(17) . . ?
C15 N1 C11 110.64(18) . . ?
C14 N1 C11 107.94(17) . . ?
C5 C1 C2 109.6(2) . . ?
C5 C1 N1 124.5(2) . . ?
C2 C1 N1 125.4(2) . . ?
C5 C1 Fe1 71.10(13) . . ?
C2 C1 Fe1 70.76(13) . . ?
N1 C1 Fe1 131.26(15) . . ?
C3 C2 C1 106.5(2) . . ?
C3 C2 Fe1 69.85(14) . . ?
C1 C2 Fe1 67.90(13) . . ?
C3 C2 H2 126.7 . . ?
C1 C2 H2 126.7 . . ?
Fe1 C2 H2 127.0 . . ?
C4 C3 C2 108.7(2) . . ?
C4 C3 Fe1 70.01(14) . . ?
C2 C3 Fe1 69.41(13) . . ?
C4 C3 H3 125.7 . . ?
C2 C3 H3 125.7 . . ?
Fe1 C3 H3 126.5 . . ?
C3 C4 C5 108.7(2) . . ?
C3 C4 Fe1 69.45(14) . . ?
C5 C4 Fe1 69.48(13) . . ?
C3 C4 H4 125.7 . . ?
C5 C4 H4 125.7 . . ?
Fe1 C4 H4 127.0 . . ?
C4 C5 C1 106.5(2) . . ?
C4 C5 Fe1 69.91(14) . . ?
C1 C5 Fe1 67.66(13) . . ?
C4 C5 H5 126.7 . . ?
C1 C5 H5 126.7 . . ?
Fe1 C5 H5 127.2 . . ?
C7 C6 C10 108.0(2) . . ?
C7 C6 Fe1 69.98(14) . . ?
C10 C6 Fe1 69.47(15) . . ?
C7 C6 H6 126.0 . . ?
C10 C6 H6 126.0 . . ?
Fe1 C6 H6 126.1 . . ?
C6 C7 C8 108.2(2) . . ?
C6 C7 Fe1 69.87(15) . . ?
C8 C7 Fe1 69.82(15) . . ?
C6 C7 H7 125.9 . . ?
C8 C7 H7 125.9 . . ?
Fe1 C7 H7 126.0 . . ?
C9 C8 C7 108.3(3) . . ?
C9 C8 Fe1 69.82(16) . . ?
C7 C8 Fe1 69.88(15) . . ?
C9 C8 H8 125.8 . . ?
C7 C8 H8 125.8 . . ?
Fe1 C8 H8 126.0 . . ?
C8 C9 C10 108.0(2) . . ?
C8 C9 Fe1 70.05(15) . . ?
C10 C9 Fe1 69.55(15) . . ?
C8 C9 H9 126.0 . . ?
C10 C9 H9 126.0 . . ?
Fe1 C9 H9 126.0 . . ?
C9 C10 C6 107.4(2) . . ?
C9 C10 Fe1 69.75(16) . . ?
C6 C10 Fe1 69.84(15) . . ?
C9 C10 H10 126.3 . . ?
C6 C10 H10 126.3 . . ?
Fe1 C10 H10 125.7 . . ?
C12 C11 N1 111.4(2) . . ?
C12 C11 H11A 109.4 . . ?
N1 C11 H11A 109.4 . . ?
C12 C11 H11B 109.4 . . ?
N1 C11 H11B 109.4 . . ?
H11A C11 H11B 108.0 . . ?
O1 C12 C11 110.3(2) . . ?
O1 C12 H12A 109.6 . . ?
C11 C12 H12A 109.6 . . ?
O1 C12 H12B 109.6 . . ?
C11 C12 H12B 109.6 . . ?
H12A C12 H12B 108.1 . . ?
O1 C13 C14 111.2(2) . . ?
O1 C13 H13A 109.4 . . ?
C14 C13 H13A 109.4 . . ?
O1 C13 H13B 109.4 . . ?
C14 C13 H13B 109.4 . . ?
H13A C13 H13B 108.0 . . ?
N1 C14 C13 111.54(19) . . ?
N1 C14 H14A 109.3 . . ?
C13 C14 H14A 109.3 . . ?
N1 C14 H14B 109.3 . . ?
C13 C14 H14B 109.3 . . ?
H14A C14 H14B 108.0 . . ?
N1 C15 H15A 109.5 . . ?
N1 C15 H15B 109.5 . . ?
H15A C15 H15B 109.5 . . ?
N1 C15 H15C 109.5 . . ?
H15A C15 H15C 109.5 . . ?
H15B C15 H15C 109.5 . . ?
F3A B1 F2A 111.4(8) . . ?
F2 B1 F4 122.2(4) . . ?
F2 B1 F1 116.1(3) . . ?
F3A B1 F1 129.8(6) . . ?
F2A B1 F1 111.8(4) . . ?
F4 B1 F1 105.3(3) . . ?
F2 B1 F3 105.9(4) . . ?
F4 B1 F3 103.2(3) . . ?
F1 B1 F3 101.4(3) . . ?
F3A B1 F1A 97.9(5) . . ?
F2A B1 F1A 96.8(5) . . ?
F1 B1 F1A 101.0(3) . . ?

loop_
_geom_bond_atom_site_label_1
_geom_bond_atom_site_label_2
_geom_bond_distance
_geom_bond_site_symmetry_2
_geom_bond_publ_flag
Fe1 C1 2.005(2) . ?
Fe1 C2 2.043(2) . ?
Fe1 C10 2.045(3) . ?
Fe1 C9 2.047(3) . ?
Fe1 C3 2.049(2) . ?
Fe1 C6 2.050(2) . ?
Fe1 C8 2.050(3) . ?
Fe1 C5 2.050(2) . ?
Fe1 C7 2.051(3) . ?
Fe1 C4 2.056(2) . ?
O1 C13 1.421(3) . ?
O1 C12 1.437(3) . ?
N1 C1 1.477(3) . ?
N1 C15 1.508(3) . ?
N1 C14 1.517(3) . ?
N1 C11 1.522(3) . ?
C1 C5 1.429(3) . ?
C1 C2 1.429(3) . ?
C2 C3 1.424(3) . ?
C2 H2 0.9500 . ?
C3 C4 1.422(4) . ?
C3 H3 0.9500 . ?
C4 C5 1.425(3) . ?
C4 H4 0.9500 . ?
C5 H5 0.9500 . ?
C6 C7 1.408(4) . ?
C6 C10 1.423(4) . ?
C6 H6 0.9500 . ?
C7 C8 1.413(4) . ?
C7 H7 0.9500 . ?
C8 C9 1.406(4) . ?
C8 H8 0.9500 . ?
C9 C10 1.423(5) . ?
C9 H9 0.9500 . ?
C10 H10 0.9500 . ?
C11 C12 1.514(3) . ?
C11 H11A 0.9900 . ?
C11 H11B 0.9900 . ?
C12 H12A 0.9900 . ?
C12 H12B 0.9900 . ?
C13 C14 1.519(3) . ?
C13 H13A 0.9900 . ?
C13 H13B 0.9900 . ?
C14 H14A 0.9900 . ?
C14 H14B 0.9900 . ?
C15 H15A 0.9800 . ?
C15 H15B 0.9800 . ?
C15 H15C 0.9800 . ?
B1 F2 1.281(5) . ?
B1 F3A 1.293(9) . ?
B1 F2A 1.316(7) . ?
B1 F4 1.382(5) . ?
B1 F1 1.382(4) . ?
B1 F3 1.488(5) . ?
B1 F1A 1.602(6) . ?
